data_1501738
loop_
_publ_author_name
'Naumov, Pan\<ce'
'Ishizawa, Nobuo'
'Wang, Jun'
'Pejov, Ljup\<co'
'Pumera, Martin'
'Lee, Sang Cheol'

_publ_section_title
;
 On the origin of the solid-state thermochromism and thermal fatigue of
 polycyclic overcrowded enes.
;
_journal_issue 30
_journal_name_full 'The journal of physical chemistry. A'
_journal_page_first 8563
_journal_page_last 8570
_journal_paper_doi 10.1021/jp2040339
_journal_volume 115
_journal_year 2011
_chemical_formula_moiety 'C28 H16 O2'
_chemical_formula_sum 'C28 H16 O2'
_chemical_formula_weight 384.41
_chemical_name_common bainthrone
_chemical_name_systematic
;
 9,9'-bi-9(10H)-anthracenylidene-10,1'-dione
;
_space_group_IT_number 14
_symmetry_cell_setting monoclinic
_symmetry_space_group_name_Hall '-P 2yn'
_symmetry_space_group_name_H-M 'P 1 21/n 1'
_atom_sites_solution_hydrogens geom
_atom_sites_solution_primary direct
_atom_sites_solution_secondary difmap
_audit_creation_method 'Manual editing of SHELXL-97'
_cell_angle_alpha 90.00
_cell_angle_beta 109.455(2)
_cell_angle_gamma 90.00
_cell_formula_units_Z 2
_cell_length_a 10.1199(15)
_cell_length_b 8.2949(12)
_cell_length_c 11.6257(17)
_cell_measurement_temperature 120(2)
_cell_volume 920.2(2)
_computing_cell_refinement 'SAINT (Bruker, 1999)'
_computing_data_collection 'SMART (Bruker, 1999'
_computing_data_reduction 'SAINT (Bruker, 1999)'
_computing_publication_material 'SHELXL-97 (Sheldrick, 1997)'
_computing_structure_refinement 'SHELXL-97 (Sheldrick, 1997)'
_computing_structure_solution 'SIR-92 (Altomare, 1992)'
_diffrn_ambient_temperature 120(2)
_diffrn_measured_fraction_theta_full 0.926
_diffrn_measured_fraction_theta_max 0.926
_diffrn_measurement_device_type 'Bruker APEX CCD diffractometer'
_diffrn_measurement_method '\w scan'
_diffrn_radiation_monochromator graphite
_diffrn_radiation_source 'fine-focus sealed tube'
_diffrn_radiation_type MoK\a
_diffrn_radiation_wavelength 0.71073
_diffrn_reflns_av_R_equivalents 0.0215
_diffrn_reflns_av_sigmaI/netI 0.0198
_diffrn_reflns_limit_h_max 12
_diffrn_reflns_limit_h_min -12
_diffrn_reflns_limit_k_max 10
_diffrn_reflns_limit_k_min -10
_diffrn_reflns_limit_l_max 14
_diffrn_reflns_limit_l_min -13
_diffrn_reflns_number 7141
_diffrn_reflns_theta_full 27.08
_diffrn_reflns_theta_max 27.08
_diffrn_reflns_theta_min 2.32
_exptl_absorpt_coefficient_mu 0.086
_exptl_absorpt_correction_T_max 0.9829
_exptl_absorpt_correction_T_min 0.9813
_exptl_absorpt_correction_type empirical
_exptl_absorpt_process_details 'SADABS (Sheldrick, 1996)'
_exptl_crystal_colour yellow
_exptl_crystal_density_diffrn 1.387
_exptl_crystal_density_meas ?
_exptl_crystal_density_method 'not measured'
_exptl_crystal_description parallelepiped
_exptl_crystal_F_000 400
_exptl_crystal_size_max 0.22
_exptl_crystal_size_mid 0.20
_exptl_crystal_size_min 0.20
_refine_diff_density_max 0.251
_refine_diff_density_min -0.194
_refine_diff_density_rms 0.043
_refine_ls_extinction_coef 0.002(3)
_refine_ls_extinction_expression Fc^*^=kFc[1+0.001xFc^2^\l^3^/sin(2\q)]^-1/4^
_refine_ls_extinction_method SHELXL
_refine_ls_goodness_of_fit_ref 1.049
_refine_ls_hydrogen_treatment mixed
_refine_ls_matrix_type full
_refine_ls_number_parameters 137
_refine_ls_number_reflns 1878
_refine_ls_number_restraints 0
_refine_ls_restrained_S_all 1.049
_refine_ls_R_factor_all 0.0443
_refine_ls_R_factor_gt 0.0384
_refine_ls_shift/su_max 0.000
_refine_ls_shift/su_mean 0.000
_refine_ls_structure_factor_coef Fsqd
_refine_ls_weighting_details 'calc w=1/[\s^2^(Fo^2^)+(0.0477P)^2^+0.4096P] where P=(Fo^2^+2Fc^2^)/3'
_refine_ls_weighting_scheme calc
_refine_ls_wR_factor_gt 0.0964
_refine_ls_wR_factor_ref 0.1003
_reflns_number_gt 1653
_reflns_number_total 1878
_reflns_threshold_expression >2sigma(I)
_cod_data_source_file jp2040339_si_009.cif
_cod_data_source_block
;
;
_cod_depositor_comments
;
The following automatic conversions were performed:

'_symmetry_cell_setting' value 'Monoclinic' changed to 'monoclinic'
according to /home/saulius/struct/CIF-dictionaries/cif_core.dic
dictionary named 'cif_core.dic' version 2.4.1 from 2010-06-29.

Automatic conversion script
Id: cif_fix_values 1715 2011-07-08 13:25:40Z adriana 

The following automatic conversions were performed:

'_exptl_crystal_density_meas' value 'not measured' was changed to '?'
- the value is perceived as not measured.

Automatic conversion script
Id: cif_fix_values 3008 2015-01-20 13:52:24Z robertas 
;
_cod_original_sg_symbol_H-M P21/n
_cod_database_code 1501738

loop_
_symmetry_equiv_pos_as_xyz
'x, y, z'
'-x+1/2, y+1/2, -z+1/2'
'-x, -y, -z'
'x-1/2, -y-1/2, z-1/2'

loop_
_atom_site_label
_atom_site_type_symbol
_atom_site_fract_x
_atom_site_fract_y
_atom_site_fract_z
_atom_site_U_iso_or_equiv
_atom_site_adp_type
_atom_site_occupancy
_atom_site_symmetry_multiplicity
_atom_site_calc_flag
_atom_site_refinement_flags
O1 O 0.37736(11) 0.04968(12) 0.08482(8) 0.0269(3) Uani 1 1 d .
C4A C 0.53055(13) -0.08939(15) 0.25567(11) 0.0192(3) Uani 1 1 d .
C8A C 0.32392(13) -0.04314(15) 0.36959(11) 0.0192(3) Uani 1 1 d .
C9 C 0.47533(13) -0.03749(15) 0.44504(11) 0.0187(3) Uani 1 1 d .
C9A C 0.56576(13) -0.11408(15) 0.38210(11) 0.0187(3) Uani 1 1 d .
C4 C 0.61377(14) -0.15371(16) 0.19239(12) 0.0217(3) Uani 1 1 d .
H4 H 0.5910 -0.1338 0.1075 0.026 Uiso 1 1 calc R
C1 C 0.68043(13) -0.21183(16) 0.44063(12) 0.0208(3) Uani 1 1 d .
H1 H 0.7034 -0.2339 0.5252 0.025 Uiso 1 1 calc R
C10A C 0.28762(14) -0.01071(15) 0.24439(12) 0.0207(3) Uani 1 1 d .
C11 C 0.39838(14) -0.00497(15) 0.18667(11) 0.0205(3) Uani 1 1 d .
C8 C 0.21733(14) -0.08009(16) 0.41637(12) 0.0226(3) Uani 1 1 d .
H8 H 0.2403 -0.1091 0.4998 0.027 Uiso 1 1 calc R
C2 C 0.76129(14) -0.27711(16) 0.37698(12) 0.0229(3) Uani 1 1 d .
H2 H 0.8393 -0.3434 0.4181 0.027 Uiso 1 1 calc R
C3 C 0.72908(14) -0.24620(16) 0.25309(12) 0.0238(3) Uani 1 1 d .
H3 H 0.7865 -0.2888 0.2103 0.029 Uiso 1 1 calc R
C7 C 0.07853(15) -0.07486(17) 0.34225(13) 0.0266(3) Uani 1 1 d .
H7 H 0.0069 -0.1009 0.3752 0.032 Uiso 1 1 calc R
C5 C 0.14706(15) -0.00084(17) 0.17136(13) 0.0256(3) Uani 1 1 d .
H5 H 0.1231 0.0274 0.0877 0.031 Uiso 1 1 calc R
C6 C 0.04269(15) -0.03204(17) 0.22035(13) 0.0280(3) Uani 1 1 d .
H6 H -0.0530 -0.0242 0.1709 0.034 Uiso 1 1 calc R

loop_
_atom_site_aniso_label
_atom_site_aniso_U_11
_atom_site_aniso_U_22
_atom_site_aniso_U_33
_atom_site_aniso_U_23
_atom_site_aniso_U_13
_atom_site_aniso_U_12
O1 0.0367(6) 0.0269(5) 0.0181(5) 0.0025(4) 0.0104(4) 0.0042(4)
C4A 0.0224(6) 0.0178(6) 0.0183(6) -0.0009(5) 0.0080(5) -0.0029(5)
C8A 0.0229(7) 0.0167(6) 0.0185(6) -0.0021(5) 0.0077(5) 0.0000(5)
C9 0.0221(6) 0.0188(6) 0.0163(6) 0.0031(5) 0.0080(5) -0.0007(5)
C9A 0.0211(6) 0.0185(6) 0.0175(6) -0.0013(5) 0.0075(5) -0.0044(5)
C4 0.0270(7) 0.0222(6) 0.0171(6) -0.0017(5) 0.0092(5) -0.0044(5)
C1 0.0238(7) 0.0201(6) 0.0185(6) -0.0007(5) 0.0069(5) -0.0029(5)
C10A 0.0244(7) 0.0185(6) 0.0189(6) -0.0013(5) 0.0068(5) 0.0020(5)
C11 0.0277(7) 0.0175(6) 0.0157(6) -0.0025(5) 0.0064(5) -0.0012(5)
C8 0.0259(7) 0.0221(7) 0.0209(7) -0.0014(5) 0.0093(5) -0.0016(5)
C2 0.0215(6) 0.0216(7) 0.0245(7) -0.0005(5) 0.0065(5) 0.0002(5)
C3 0.0247(7) 0.0248(7) 0.0258(7) -0.0039(5) 0.0137(6) -0.0016(5)
C7 0.0236(7) 0.0256(7) 0.0330(8) -0.0028(6) 0.0125(6) -0.0016(6)
C5 0.0291(7) 0.0249(7) 0.0203(7) -0.0004(5) 0.0049(6) 0.0054(6)
C6 0.0208(7) 0.0290(7) 0.0304(8) -0.0022(6) 0.0033(6) 0.0039(6)

loop_
_atom_type_symbol
_atom_type_description
_atom_type_scat_dispersion_real
_atom_type_scat_dispersion_imag
_atom_type_scat_source
C C 0.0033 0.0016 'International Tables Vol C Tables 4.2.6.8 and 6.1.1.4'
H H 0.0000 0.0000 'International Tables Vol C Tables 4.2.6.8 and 6.1.1.4'
O O 0.0106 0.0060 'International Tables Vol C Tables 4.2.6.8 and 6.1.1.4'

loop_
_geom_angle_atom_site_label_1
_geom_angle_atom_site_label_2
_geom_angle_atom_site_label_3
_geom_angle
_geom_angle_site_symmetry_1
C4 C4A C9A 120.50(12) .
C4 C4A C11 119.23(11) .
C9A C4A C11 120.11(11) .
C8 C8A C10A 118.51(12) .
C8 C8A C9 123.66(12) .
C10A C8A C9 117.83(11) .
C9 C9 C9A 124.31(15) 3_656
C9 C9 C8A 123.48(15) 3_656
C9A C9 C8A 112.11(11) .
C1 C9A C4A 118.34(12) .
C1 C9A C9 123.78(11) .
C4A C9A C9 117.86(11) .
C3 C4 C4A 119.96(12) .
C2 C1 C9A 120.76(12) .
C5 C10A C8A 120.27(12) .
C5 C10A C11 119.52(12) .
C8A C10A C11 119.86(12) .
O1 C11 C4A 122.29(12) .
O1 C11 C10A 122.46(12) .
C4A C11 C10A 114.82(11) .
C7 C8 C8A 120.49(13) .
C1 C2 C3 120.36(12) .
C4 C3 C2 119.96(12) .
C8 C7 C6 120.70(13) .
C6 C5 C10A 120.19(13) .
C5 C6 C7 119.58(13) .

loop_
_geom_bond_atom_site_label_1
_geom_bond_atom_site_label_2
_geom_bond_distance
_geom_bond_site_symmetry_2
O1 C11 1.2186(16) .
C4A C4 1.3957(18) .
C4A C9A 1.4074(17) .
C4A C11 1.4860(18) .
C8A C8 1.3944(18) .
C8A C10A 1.4035(18) .
C8A C9 1.4913(18) .
C9 C9 1.358(3) 3_656
C9 C9A 1.4908(18) .
C9A C1 1.3933(18) .
C4 C3 1.3783(19) .
C1 C2 1.3834(19) .
C10A C5 1.3951(19) .
C10A C11 1.4866(18) .
C8 C7 1.3824(19) .
C2 C3 1.3905(19) .
C7 C6 1.387(2) .
C5 C6 1.381(2) .

loop_
_geom_torsion_atom_site_label_1
_geom_torsion_atom_site_label_2
_geom_torsion_atom_site_label_3
_geom_torsion_atom_site_label_4
_geom_torsion
_geom_torsion_site_symmetry_1
_geom_torsion_site_symmetry_3
_geom_torsion_site_symmetry_4
C8 C8A C9 C9 -46.0(2) . . 3_656
C10A C8A C9 C9 134.59(16) . . 3_656
C8 C8A C9 C9A 137.69(13) . . .
C10A C8A C9 C9A -41.73(15) . . .
C4 C4A C9A C1 -3.74(19) . . .
C11 C4A C9A C1 171.64(11) . . .
C4 C4A C9A C9 177.95(11) . . .
C11 C4A C9A C9 -6.66(17) . . .
C9 C9 C9A C1 44.3(2) 3_656 . .
C8A C9 C9A C1 -139.45(12) . . .
C9 C9 C9A C4A -137.53(16) 3_656 . .
C8A C9 C9A C4A 38.75(15) . . .
C9A C4A C4 C3 1.94(19) . . .
C11 C4A C4 C3 -173.49(12) . . .
C4A C9A C1 C2 2.82(19) . . .
C9 C9A C1 C2 -178.98(12) . . .
C8 C8A C10A C5 5.99(19) . . .
C9 C8A C10A C5 -174.56(12) . . .
C8 C8A C10A C11 -167.17(12) . . .
C9 C8A C10A C11 12.28(17) . . .
C4 C4A C11 O1 -20.68(19) . . .
C9A C4A C11 O1 163.88(12) . . .
C4 C4A C11 C10A 151.92(12) . . .
C9A C4A C11 C10A -23.53(17) . . .
C5 C10A C11 O1 19.96(19) . . .
C8A C10A C11 O1 -166.82(12) . . .
C5 C10A C11 C4A -152.61(12) . . .
C8A C10A C11 C4A 20.60(17) . . .
C10A C8A C8 C7 -3.98(19) . . .
C9 C8A C8 C7 176.60(12) . . .
C9A C1 C2 C3 -0.1(2) . . .
C4A C4 C3 C2 0.9(2) . . .
C1 C2 C3 C4 -1.8(2) . . .
C8A C8 C7 C6 -0.3(2) . . .
C8A C10A C5 C6 -3.7(2) . . .
C11 C10A C5 C6 169.47(12) . . .
C10A C5 C6 C7 -0.7(2) . . .
C8 C7 C6 C5 2.7(2) . . .
C8A C9 C9 C8A 180.0 . 3 3
C9A C9 C9 C9A 180.0 . 3 3
C9A C9 C9 C8A 143.66(18) . 3 .
C9A C9 C9 C8A 143.66(18) 3 3 3
